data_9007307
loop_
_publ_author_name
'Schofield, P. F.'
'Knight, K. S.'
'van der Houwen, J. A. M.'
'Valsami-Jones E'

_publ_section_title
;
 The role of hydrogen bonding in the thermal expansion and dehydration
 of brushite, di-calcium phosphate dihydrate
 Sample: T = 350 K
;
_journal_name_full 'Physics and Chemistry of Minerals'
_journal_page_first 606
_journal_page_last 624
_journal_paper_doi 10.1007/s00269-004-0419-6
_journal_volume 31
_journal_year 2004
_chemical_formula_sum 'Ca D5 O6 P'
_chemical_name_mineral 'Brushite (deuterated)'
_space_group_IT_number 9
_symmetry_space_group_name_Hall 'I -2ya'
_symmetry_space_group_name_H-M 'I 1 a 1'
_cell_angle_alpha 90
_cell_angle_beta 116.406
_cell_angle_gamma 90
_cell_formula_units_Z 4
_cell_length_a 5.8132
_cell_length_b 15.1973
_cell_length_c 6.2497
_cell_volume 494.523
_diffrn_ambient_temperature 350
_exptl_crystal_density_diffrn 2.379
_cod_original_formula_sum 'Ca P O6 D5'
_cod_database_code 9007307

loop_
_symmetry_equiv_pos_as_xyz
x,y,z
1/2+x,1/2+y,1/2+z
1/2+x,-y,z
+x,1/2-y,1/2+z

loop_
_atom_site_label
_atom_site_fract_x
_atom_site_fract_y
_atom_site_fract_z
_atom_site_U_iso_or_equiv
_atom_site_type_symbol
_atom_site_attached_hydrogens
Ca 0.50000 0.32710 0.25000 0.00930 Ca 0
P -0.00730 0.32240 0.72860 0.00230 P 0
OD1 -0.01130 0.36660 -0.04040 0.01200 O 0
O2 0.25520 0.28210 0.82220 0.01290 O 0
O3 -0.05780 0.39220 0.54090 0.01240 O 0
O4 0.77830 0.25340 0.63350 0.00730 O 0
OD2O1 0.36400 0.42590 0.48050 0.02290 O 0
OD2O2 0.53140 0.44590 0.02280 0.03160 O 0
D1 -0.10020 0.33080 0.03080 0.03120 D 0
D2 0.38090 0.48860 0.48410 0.02660 D 0
D3 0.20500 0.41250 0.47660 0.02910 D 0
D4 0.52330 0.50900 0.01990 0.07360 D 0
D5 0.50700 0.43430 0.86880 0.06750 D 0

loop_
_cod_changelog_entry_id
_cod_changelog_entry_author
_cod_changelog_entry_date
_cod_changelog_entry_text
1
;cod-tools version 3.8.0
Id: cif_guess_AMCSD_atom_types 9581 2023-05-17 12:35:41Z saulius
;
2023-05-23T09:19:49+03:00
;Derived atom types and hydrogen counts
from atom names that follow the AMCSD naming convention
(Wat == water, O-H == hydroxyl).
;

_database_code_amcsd 0008900
